data_7715346
loop_
_publ_author_name
'Rigamonti, Luca'
'Marchi, Lorenzo'
'Fiorini, Valentina'
'Stagni, Stefano'
'Zacchini, Stefano'
'Pinkowicz, Dawid'
'Dziedzic-Kocurek, Katarzyna'
'Forni, Alessandra'
'Muniz Miranda, Francesco'
'Mazzoni, Rita'

_publ_section_title
;
 Trapping an unprecedented octacoordinated iron(II) complex with neutral
 bis-tetrazolylpyridyl ligands and solvent molecules.
;
_journal_issue 8
_journal_name_full 'Dalton transactions (Cambridge, England : 2003)'
_journal_page_first 3490
_journal_page_last 3498
_journal_paper_doi 10.1039/d3dt04026g
_journal_volume 53
_journal_year 2024
_chemical_formula_sum 'C20 H25 Cl2 Fe N19 O10'
_chemical_formula_weight 818.34
_space_group_crystal_system monoclinic
_space_group_IT_number 15
_space_group_name_Hall '-C 2yc'
_space_group_name_H-M_alt 'C 1 2/c 1'
_atom_sites_solution_hydrogens mixed
_audit_creation_method SHELXL-2014/7
_audit_update_record
;
2023-10-04 deposited with the CCDC.	2024-01-22 downloaded from the CCDC.
;
_cell_angle_alpha 90
_cell_angle_beta 96.4620(10)
_cell_angle_gamma 90
_cell_formula_units_Z 4
_cell_length_a 21.6089(6)
_cell_length_b 10.0066(3)
_cell_length_c 15.0212(4)
_cell_measurement_reflns_used 9910
_cell_measurement_temperature 100(2)
_cell_measurement_theta_max 35.4295
_cell_measurement_theta_min 2.2455
_cell_volume 3227.42(16)
_computing_cell_refinement 'APEX3 (Bruker AXS, 2015)'
_computing_data_collection 'APEX3 (Bruker AXS, 2015)'
_computing_data_reduction 'SAINT (Bruker AXS, 2015)'
_computing_molecular_graphics 'ORTEPIII (Johnson, 1996)'
_computing_publication_material 'XCIF 2014/2 (Bruker AXS, 2014)'
_computing_structure_refinement 'SHELXL-2014/7 (Sheldrick, 2014)'
_computing_structure_solution 'SHELXT (Sheldrick, 2015)'
_diffrn_ambient_temperature 100(2)
_diffrn_measured_fraction_theta_full 1.000
_diffrn_measured_fraction_theta_max 1.000
_diffrn_measurement_device_type 'PHOTON100 area detector'
_diffrn_measurement_method 'phi and omega scans'
_diffrn_radiation_monochromator graphite
_diffrn_radiation_source 'fine-focus sealed tube'
_diffrn_radiation_type MoK\a
_diffrn_radiation_wavelength 0.71073
_diffrn_reflns_av_R_equivalents 0.0262
_diffrn_reflns_av_unetI/netI 0.0160
_diffrn_reflns_Laue_measured_fraction_full 1.000
_diffrn_reflns_Laue_measured_fraction_max 1.000
_diffrn_reflns_limit_h_max 26
_diffrn_reflns_limit_h_min -26
_diffrn_reflns_limit_k_max 12
_diffrn_reflns_limit_k_min -12
_diffrn_reflns_limit_l_max 18
_diffrn_reflns_limit_l_min -18
_diffrn_reflns_number 21820
_diffrn_reflns_point_group_measured_fraction_full 1.000
_diffrn_reflns_point_group_measured_fraction_max 1.000
_diffrn_reflns_theta_full 25.242
_diffrn_reflns_theta_max 25.999
_diffrn_reflns_theta_min 1.897
_exptl_absorpt_coefficient_mu 0.717
_exptl_absorpt_correction_T_max 0.5671
_exptl_absorpt_correction_T_min 0.4820
_exptl_absorpt_correction_type empirical
_exptl_absorpt_process_details
; 
 Data were corrected for Lorentz polarization and absorption
 effects (empirical absorption correction SADABS).
 R(int) =  0.1312 (selected reflections only, before parameter refinement)
 R(int) =  0.0528 (selected reflections only, after parameter refinement)
;
_exptl_crystal_colour yellow
_exptl_crystal_density_diffrn 1.684
_exptl_crystal_description prism
_exptl_crystal_F_000 1672
_exptl_crystal_size_max 0.190
_exptl_crystal_size_mid 0.150
_exptl_crystal_size_min 0.120
_refine_diff_density_max 0.795
_refine_diff_density_min -0.580
_refine_diff_density_rms 0.074
_refine_ls_extinction_method none
_refine_ls_goodness_of_fit_ref 1.079
_refine_ls_hydrogen_treatment mixed
_refine_ls_matrix_type full
_refine_ls_number_parameters 261
_refine_ls_number_reflns 3181
_refine_ls_number_restraints 17
_refine_ls_restrained_S_all 1.080
_refine_ls_R_factor_all 0.0445
_refine_ls_R_factor_gt 0.0432
_refine_ls_shift/su_max 0.000
_refine_ls_shift/su_mean 0.000
_refine_ls_structure_factor_coef Fsqd
_refine_ls_weighting_details 'w=1/[\s^2^(Fo^2^)+(0.0491P)^2^+11.2408P] where P=(Fo^2^+2Fc^2^)/3'
_refine_ls_weighting_scheme calc
_refine_ls_wR_factor_gt 0.1078
_refine_ls_wR_factor_ref 0.1088
_reflns_Friedel_coverage 0.000
_reflns_number_gt 3053
_reflns_number_total 3181
_reflns_threshold_expression 'I > 2\s(I)'
_cod_data_source_file d3dt04026g2.cif
_cod_data_source_block c2c_a
_cod_original_sg_symbol_H-M 'C 2/c'
_cod_database_code 7715346
_shelx_shelxl_version_number 2014/7
_shelx_space_group_comment
;
The symmetry employed for this shelxl refinement is uniquely defined
by the following loop, which should always be used as a source of
symmetry information in preference to the above space-group names.
They are only intended as comments.
;
_shelx_estimated_absorpt_t_min 0.876
_shelx_estimated_absorpt_t_max 0.919

loop_
_space_group_symop_operation_xyz
'x, y, z'
'-x, y, -z+1/2'
'x+1/2, y+1/2, z'
'-x+1/2, y+1/2, -z+1/2'
'-x, -y, -z'
'x, -y, z-1/2'
'-x+1/2, -y+1/2, -z'
'x+1/2, -y+1/2, z-1/2'

loop_
_atom_site_label
_atom_site_type_symbol
_atom_site_fract_x
_atom_site_fract_y
_atom_site_fract_z
_atom_site_U_iso_or_equiv
_atom_site_adp_type
_atom_site_occupancy
_atom_site_site_symmetry_order
_atom_site_calc_flag
_atom_site_refinement_flags_posn
_atom_site_refinement_flags_adp
_atom_site_refinement_flags_occupancy
_atom_site_disorder_assembly
_atom_site_disorder_group
Fe1 Fe 0.5000 0.61437(5) 0.2500 0.01572(14) Uani 1 2 d S T P . .
N1 N 0.60592(9) 0.6974(2) 0.24638(13) 0.0179(4) Uani 1 1 d . . . . .
N2 N 0.63481(9) 0.7758(2) 0.19371(13) 0.0203(4) Uani 1 1 d . . . . .
N3 N 0.69366(9) 0.7763(2) 0.22842(13) 0.0199(4) Uani 1 1 d . . . . .
N4 N 0.70559(9) 0.7024(2) 0.30158(14) 0.0206(4) Uani 1 1 d . . . . .
N5 N 0.57338(9) 0.52219(19) 0.36544(12) 0.0163(4) Uani 1 1 d . . . . .
N6 N 0.45558(9) 0.4527(2) 0.32628(13) 0.0190(4) Uani 1 1 d . . . . .
N7 N 0.40011(9) 0.3961(2) 0.31726(14) 0.0239(5) Uani 1 1 d . . . . .
N8 N 0.40254(10) 0.3052(2) 0.38093(14) 0.0271(5) Uani 1 1 d . . . . .
N9 N 0.45687(10) 0.2978(2) 0.43217(14) 0.0249(5) Uani 1 1 d . . . . .
C1 C 0.64951(10) 0.6546(2) 0.31089(15) 0.0169(4) Uani 1 1 d . . . . .
C2 C 0.63269(10) 0.5628(2) 0.37997(15) 0.0172(5) Uani 1 1 d . . . . .
C3 C 0.67363(11) 0.5181(3) 0.45175(16) 0.0216(5) Uani 1 1 d . . . . .
H3 H 0.7152 0.5504 0.4608 0.026 Uiso 1 1 calc R U . . .
C4 C 0.65257(11) 0.4255(3) 0.50972(16) 0.0233(5) Uani 1 1 d . . . . .
H4 H 0.6796 0.3934 0.5594 0.028 Uiso 1 1 calc R U . . .
C5 C 0.59140(11) 0.3800(2) 0.49464(16) 0.0211(5) Uani 1 1 d . . . . .
H5 H 0.5759 0.3156 0.5330 0.025 Uiso 1 1 calc R U . . .
C6 C 0.55402(10) 0.4315(2) 0.42188(15) 0.0170(4) Uani 1 1 d . . . . .
C7 C 0.48907(11) 0.3923(2) 0.39575(15) 0.0177(5) Uani 1 1 d . . . . .
C8 C 0.74104(12) 0.8529(3) 0.18833(18) 0.0269(5) Uani 1 1 d . . . . .
H8A H 0.7514 0.9335 0.2240 0.040 Uiso 1 1 calc R U . . .
H8B H 0.7250 0.8785 0.1271 0.040 Uiso 1 1 calc R U . . .
H8C H 0.7785 0.7982 0.1870 0.040 Uiso 1 1 calc R U . . .
C9 C 0.35053(15) 0.2149(4) 0.3912(2) 0.0462(9) Uani 1 1 d . . . . .
H9A H 0.3113 0.2648 0.3820 0.069 Uiso 1 1 calc R U . . .
H9B H 0.3555 0.1765 0.4516 0.069 Uiso 1 1 calc R U . . .
H9C H 0.3499 0.1430 0.3468 0.069 Uiso 1 1 calc R U . . .
Cl1 Cl 0.65727(4) 0.05157(7) 0.39181(5) 0.0395(2) Uani 1 1 d . . . . .
O1 O 0.61419(18) 0.1378(3) 0.3415(2) 0.0789(10) Uani 1 1 d . . . . .
O2 O 0.67153(17) 0.1024(3) 0.47928(19) 0.0772(10) Uani 1 1 d . . . . .
O3 O 0.71389(17) 0.0422(3) 0.3509(2) 0.0816(10) Uani 1 1 d . . . . .
O4 O 0.63022(15) -0.0791(3) 0.3968(2) 0.0635(8) Uani 1 1 d . . . . .
N10 N 0.5096(9) 0.771(3) 0.3454(13) 0.0166(18) Uani 0.5 1 d . U P A -1
C11 C 0.5034(2) 0.8654(5) 0.3922(4) 0.0288(12) Uani 0.5 1 d . . P A -1
C12 C 0.5007(4) 0.9801(7) 0.4525(5) 0.0481(17) Uani 0.5 1 d . . P A -1
H12A H 0.4596 0.9837 0.4740 0.072 Uiso 0.5 1 calc R U P A -1
H12B H 0.5079 1.0626 0.4202 0.072 Uiso 0.5 1 calc R U P A -1
H12C H 0.5328 0.9704 0.5037 0.072 Uiso 0.5 1 calc R U P A -1
O10 O 0.5016(7) 0.777(2) 0.3571(10) 0.0166(18) Uani 0.5 1 d . U P A -2
H10A H 0.4857 0.7589 0.4123 0.020 Uiso 0.5 1 calc R U P A -2
H10B H 0.5181 0.8627 0.3464 0.020 Uiso 0.5 1 calc R U P A -2
O11 O 0.4749(4) 1.0336(7) 0.3046(7) 0.103(3) Uani 0.5 1 d D . P B -2
H111 H 0.459(4) 1.097(6) 0.264(6) 0.124 Uiso 0.5 1 d D U P C -2
H112 H 0.5170(18) 1.071(9) 0.316(8) 0.124 Uiso 0.5 1 d D U P D -2

loop_
_atom_site_aniso_label
_atom_site_aniso_U_11
_atom_site_aniso_U_22
_atom_site_aniso_U_33
_atom_site_aniso_U_23
_atom_site_aniso_U_13
_atom_site_aniso_U_12
Fe1 0.0130(2) 0.0211(3) 0.0131(2) 0.000 0.00154(16) 0.000
N1 0.0150(9) 0.0222(10) 0.0166(9) 0.0002(8) 0.0024(7) -0.0016(8)
N2 0.0170(9) 0.0239(10) 0.0202(10) -0.0006(8) 0.0031(8) -0.0026(8)
N3 0.0161(9) 0.0220(10) 0.0221(10) 0.0006(8) 0.0036(7) -0.0022(8)
N4 0.0163(9) 0.0240(10) 0.0218(10) 0.0008(8) 0.0034(8) -0.0006(8)
N5 0.0154(9) 0.0195(9) 0.0141(9) -0.0018(7) 0.0027(7) 0.0011(7)
N6 0.0160(9) 0.0245(10) 0.0167(9) -0.0006(8) 0.0023(7) -0.0013(8)
N7 0.0186(10) 0.0334(12) 0.0196(10) 0.0030(9) 0.0010(8) -0.0072(9)
N8 0.0225(10) 0.0344(12) 0.0236(11) 0.0049(9) -0.0008(8) -0.0117(9)
N9 0.0235(10) 0.0275(11) 0.0230(10) 0.0049(9) -0.0013(8) -0.0073(9)
C1 0.0138(10) 0.0202(11) 0.0170(11) -0.0038(9) 0.0027(8) 0.0008(9)
C2 0.0144(10) 0.0204(11) 0.0174(11) -0.0038(9) 0.0039(8) 0.0021(9)
C3 0.0144(10) 0.0303(13) 0.0202(11) -0.0015(10) 0.0023(9) 0.0030(9)
C4 0.0198(11) 0.0310(13) 0.0187(11) 0.0017(10) 0.0005(9) 0.0073(10)
C5 0.0204(11) 0.0250(12) 0.0182(11) 0.0017(9) 0.0037(9) 0.0031(9)
C6 0.0166(11) 0.0188(11) 0.0160(10) -0.0020(9) 0.0044(8) 0.0020(9)
C7 0.0185(11) 0.0199(11) 0.0149(10) -0.0017(9) 0.0033(8) -0.0012(9)
C8 0.0207(12) 0.0285(13) 0.0323(14) 0.0052(11) 0.0062(10) -0.0077(10)
C9 0.0391(17) 0.058(2) 0.0398(17) 0.0132(15) -0.0011(13) -0.0320(16)
Cl1 0.0599(5) 0.0291(4) 0.0277(4) -0.0071(3) -0.0026(3) -0.0002(3)
O1 0.113(3) 0.0606(18) 0.0553(17) 0.0072(14) -0.0263(17) 0.0184(18)
O2 0.115(3) 0.0616(18) 0.0467(15) -0.0268(14) -0.0259(16) 0.0266(17)
O3 0.090(2) 0.066(2) 0.096(2) -0.0255(18) 0.041(2) -0.0120(17)
O4 0.084(2) 0.0352(13) 0.0709(18) -0.0085(12) 0.0063(15) -0.0026(13)
N10 0.010(3) 0.0234(17) 0.018(3) -0.002(3) 0.009(2) 0.001(3)
C11 0.024(3) 0.017(2) 0.049(3) -0.002(2) 0.024(2) -0.0026(19)
C12 0.059(4) 0.034(3) 0.054(4) -0.012(3) 0.018(3) 0.001(3)
O10 0.010(3) 0.0234(17) 0.018(3) -0.002(3) 0.009(2) 0.001(3)
O11 0.098(6) 0.055(4) 0.147(8) 0.006(4) -0.033(5) -0.006(4)

loop_
_atom_type_symbol
_atom_type_description
_atom_type_scat_dispersion_real
_atom_type_scat_dispersion_imag
_atom_type_scat_source
C C 0.0033 0.0016 'International Tables Vol C Tables 4.2.6.8 and 6.1.1.4'
H H 0.0000 0.0000 'International Tables Vol C Tables 4.2.6.8 and 6.1.1.4'
Cl Cl 0.1484 0.1585 'International Tables Vol C Tables 4.2.6.8 and 6.1.1.4'
Fe Fe 0.3463 0.8444 'International Tables Vol C Tables 4.2.6.8 and 6.1.1.4'
N N 0.0061 0.0033 'International Tables Vol C Tables 4.2.6.8 and 6.1.1.4'
O O 0.0106 0.0060 'International Tables Vol C Tables 4.2.6.8 and 6.1.1.4'

loop_
_geom_angle_atom_site_label_1
_geom_angle_atom_site_label_2
_geom_angle_atom_site_label_3
_geom_angle
_geom_angle_site_symmetry_1
_geom_angle_site_symmetry_3
_geom_angle_publ_flag
N10 Fe1 N6 101.7(6) . . ?
N10 Fe1 N6 149.2(6) . 2_655 ?
N6 Fe1 N6 88.47(10) . 2_655 ?
N6 Fe1 O10 97.3(5) . . ?
N6 Fe1 O10 153.3(4) 2_655 . ?
N10 Fe1 N5 141.2(6) . 2_655 ?
N6 Fe1 N5 78.88(7) . 2_655 ?
N6 Fe1 N5 69.01(7) 2_655 2_655 ?
O10 Fe1 N5 137.6(4) . 2_655 ?
N10 Fe1 N5 77.9(6) . . ?
N6 Fe1 N5 69.01(7) . . ?
N6 Fe1 N5 78.88(7) 2_655 . ?
O10 Fe1 N5 79.0(4) . . ?
N5 Fe1 N5 134.77(9) 2_655 . ?
N10 Fe1 N1 75.1(5) . . ?
N6 Fe1 N1 135.09(7) . . ?
N6 Fe1 N1 77.26(7) 2_655 . ?
O10 Fe1 N1 80.4(4) . . ?
N5 Fe1 N1 131.29(6) 2_655 . ?
N5 Fe1 N1 66.53(6) . . ?
N10 Fe1 N1 75.7(6) . 2_655 ?
N6 Fe1 N1 77.26(7) . 2_655 ?
N6 Fe1 N1 135.09(7) 2_655 2_655 ?
O10 Fe1 N1 71.4(4) . 2_655 ?
N5 Fe1 N1 66.53(6) 2_655 2_655 ?
N5 Fe1 N1 131.30(6) . 2_655 ?
N1 Fe1 N1 140.21(10) . 2_655 ?
N2 N1 C1 106.35(19) . . ?
N3 N2 N1 105.39(19) . . ?
N2 N3 N4 114.48(19) . . ?
N2 N3 C8 121.9(2) . . ?
N4 N3 C8 123.7(2) . . ?
C1 N4 N3 101.20(19) . . ?
C2 N5 C6 117.6(2) . . ?
C2 N5 Fe1 122.96(15) . . ?
C6 N5 Fe1 119.31(14) . . ?
N7 N6 C7 106.90(19) . . ?
N7 N6 Fe1 133.52(16) . . ?
C7 N6 Fe1 119.56(15) . . ?
N8 N7 N6 105.09(19) . . ?
N7 N8 N9 114.7(2) . . ?
N7 N8 C9 122.3(2) . . ?
N9 N8 C9 122.9(2) . . ?
C7 N9 N8 101.0(2) . . ?
N4 C1 N1 112.6(2) . . ?
N4 C1 C2 127.2(2) . . ?
N1 C1 C2 120.1(2) . . ?
N5 C2 C3 122.9(2) . . ?
N5 C2 C1 112.6(2) . . ?
C3 C2 C1 124.4(2) . . ?
C4 C3 C2 118.6(2) . . ?
C4 C3 H3 120.7 . . ?
C2 C3 H3 120.7 . . ?
C3 C4 C5 119.4(2) . . ?
C3 C4 H4 120.3 . . ?
C5 C4 H4 120.3 . . ?
C6 C5 C4 117.7(2) . . ?
C6 C5 H5 121.1 . . ?
C4 C5 H5 121.1 . . ?
N5 C6 C5 123.8(2) . . ?
N5 C6 C7 111.6(2) . . ?
C5 C6 C7 124.6(2) . . ?
N9 C7 N6 112.2(2) . . ?
N9 C7 C6 127.6(2) . . ?
N6 C7 C6 120.2(2) . . ?
N3 C8 H8A 109.5 . . ?
N3 C8 H8B 109.5 . . ?
H8A C8 H8B 109.5 . . ?
N3 C8 H8C 109.5 . . ?
H8A C8 H8C 109.5 . . ?
H8B C8 H8C 109.5 . . ?
N8 C9 H9A 109.5 . . ?
N8 C9 H9B 109.5 . . ?
H9A C9 H9B 109.5 . . ?
N8 C9 H9C 109.5 . . ?
H9A C9 H9C 109.5 . . ?
H9B C9 H9C 109.5 . . ?
O2 Cl1 O1 109.68(18) . . ?
O2 Cl1 O3 108.4(2) . . ?
O1 Cl1 O3 110.6(2) . . ?
O2 Cl1 O4 109.1(2) . . ?
O1 Cl1 O4 109.5(2) . . ?
O3 Cl1 O4 109.57(19) . . ?
C11 N10 Fe1 167.2(16) . . ?
N10 C11 C12 175.7(12) . . ?
C11 C12 H12A 109.5 . . ?
C11 C12 H12B 109.5 . . ?
H12A C12 H12B 109.5 . . ?
C11 C12 H12C 109.5 . . ?
H12A C12 H12C 109.5 . . ?
H12B C12 H12C 109.5 . . ?
Fe1 O10 H10A 120.0 . . ?
Fe1 O10 H10B 120.0 . . ?
H10A O10 H10B 120.0 . . ?
H111 O11 H112 98(3) . . ?

loop_
_geom_bond_atom_site_label_1
_geom_bond_atom_site_label_2
_geom_bond_distance
_geom_bond_site_symmetry_2
_geom_bond_publ_flag
Fe1 N10 2.12(2) . ?
Fe1 N6 2.258(2) . ?
Fe1 N6 2.258(2) 2_655 ?
Fe1 O10 2.286(19) . ?
Fe1 N5 2.3986(19) 2_655 ?
Fe1 N5 2.3986(19) . ?
Fe1 N1 2.4413(19) . ?
Fe1 N1 2.4413(19) 2_655 ?
N1 N2 1.320(3) . ?
N1 C1 1.343(3) . ?
N2 N3 1.319(3) . ?
N3 N4 1.325(3) . ?
N3 C8 1.462(3) . ?
N4 C1 1.325(3) . ?
N5 C2 1.339(3) . ?
N5 C6 1.340(3) . ?
N6 N7 1.319(3) . ?
N6 C7 1.344(3) . ?
N7 N8 1.317(3) . ?
N8 N9 1.331(3) . ?
N8 C9 1.464(3) . ?
N9 C7 1.328(3) . ?
C1 C2 1.462(3) . ?
C2 C3 1.390(3) . ?
C3 C4 1.383(4) . ?
C3 H3 0.9500 . ?
C4 C5 1.393(4) . ?
C4 H4 0.9500 . ?
C5 C6 1.384(3) . ?
C5 H5 0.9500 . ?
C6 C7 1.468(3) . ?
C8 H8A 0.9800 . ?
C8 H8B 0.9800 . ?
C8 H8C 0.9800 . ?
C9 H9A 0.9800 . ?
C9 H9B 0.9800 . ?
C9 H9C 0.9800 . ?
Cl1 O2 1.410(3) . ?
Cl1 O1 1.423(3) . ?
Cl1 O3 1.432(3) . ?
Cl1 O4 1.437(3) . ?
N10 C11 1.19(3) . ?
C11 C12 1.468(8) . ?
C12 H12A 0.9800 . ?
C12 H12B 0.9800 . ?
C12 H12C 0.9800 . ?
O10 H10A 0.9500 . ?
O10 H10B 0.9500 . ?
O11 H111 0.92(2) . ?
O11 H112 0.979(16) . ?

loop_
_geom_hbond_atom_site_label_D
_geom_hbond_atom_site_label_H
_geom_hbond_atom_site_label_A
_geom_hbond_distance_DH
_geom_hbond_distance_HA
_geom_hbond_distance_DA
_geom_hbond_angle_DHA
_geom_hbond_site_symmetry_A
C5 H5 O10 0.95 2.65 3.531(17) 155.1 5_666
C8 H8A O3 0.98 2.41 3.197(4) 136.7 1_565
C8 H8B O2 0.98 2.39 3.355(4) 167.2 6_565
C8 H8C O3 0.98 2.63 3.331(4) 128.3 4_655
C9 H9A N4 0.98 2.54 3.269(4) 131.2 3_445
C9 H9B O4 0.98 2.46 3.445(4) 179.1 5_656
C12 H12B N9 0.98 2.61 3.322(7) 129.3 1_565
O10 H10A N9 0.95 2.58 3.278(16) 130.3 5_666
O10 H10B O4 0.95 2.52 3.128(18) 121.7 1_565
O11 H111 O1 0.92(2) 2.14(2) 2.943(9) 145(4) 2_665
O11 H112 O1 0.979(16) 2.198(15) 3.175(8) 176(7) 1_565
